data_4331071
loop_
_publ_author_name
'Meng-Jung Tsai'
'Jing-Yun Wu'
'Ming-Hsi Chiang'
'Cheng-Hao Huang'
'Ming-Yu Kuo'
'Long-Li Lai'

_publ_section_title
;
 Infinite Copper(II) Coordination Architectures from a Resonative
 Aminotriazine-Derived Tripodal Ligand: Synthesis, Structures, and
 Magnetic Properties
;
_journal_name_full 'Inorganic Chemistry'
_journal_page_first 12360
_journal_page_last 12371
_journal_paper_doi 10.1021/ic3016854
_journal_volume 51
_journal_year 2012
_chemical_formula_sum 'C23 H28 Cl7 Cu3 N9 O2'
_chemical_formula_weight 901.31
_chemical_name_systematic
;
 ?
;
_space_group_IT_number 2
_symmetry_cell_setting triclinic
_symmetry_space_group_name_Hall '-P 1'
_symmetry_space_group_name_H-M 'P -1'
_atom_sites_solution_hydrogens geom
_atom_sites_solution_primary direct
_atom_sites_solution_secondary difmap
_audit_creation_method SHELXL-97
_cell_angle_alpha 88.738(3)
_cell_angle_beta 84.968(4)
_cell_angle_gamma 85.381(3)
_cell_formula_units_Z 2
_cell_length_a 7.5069(4)
_cell_length_b 12.5901(7)
_cell_length_c 16.6286(9)
_cell_measurement_reflns_used 1933
_cell_measurement_temperature 296(2)
_cell_measurement_theta_max 20.71
_cell_measurement_theta_min 2.46
_cell_volume 1560.29(15)
_computing_cell_refinement 'Bruker SAINT'
_computing_data_collection 'Bruker SMART'
_computing_data_reduction 'Bruker SAINT'
_computing_structure_refinement 'SHELXL-97 (Sheldrick, 1997)'
_computing_structure_solution 'SHELXS-97 (Sheldrick, 1990)'
_diffrn_ambient_temperature 296(2)
_diffrn_measured_fraction_theta_full 0.968
_diffrn_measured_fraction_theta_max 0.968
_diffrn_measurement_device_type 'CCD area detector'
_diffrn_measurement_method 'phi and omega scans'
_diffrn_radiation_monochromator graphite
_diffrn_radiation_source 'fine-focus sealed tube'
_diffrn_radiation_type MoK\a
_diffrn_radiation_wavelength 0.71073
_diffrn_reflns_av_R_equivalents 0.0825
_diffrn_reflns_av_sigmaI/netI 0.1146
_diffrn_reflns_limit_h_max 7
_diffrn_reflns_limit_h_min -8
_diffrn_reflns_limit_k_max 14
_diffrn_reflns_limit_k_min -15
_diffrn_reflns_limit_l_max 19
_diffrn_reflns_limit_l_min -19
_diffrn_reflns_number 18706
_diffrn_reflns_theta_full 25.12
_diffrn_reflns_theta_max 25.12
_diffrn_reflns_theta_min 1.23
_exptl_absorpt_coefficient_mu 2.667
_exptl_absorpt_correction_T_max 0.7452
_exptl_absorpt_correction_T_min 0.6042
_exptl_absorpt_correction_type multi-scan
_exptl_absorpt_process_details 'Bruker SADABS, 1996'
_exptl_crystal_colour green
_exptl_crystal_density_diffrn 1.918
_exptl_crystal_description needle
_exptl_crystal_F_000 902
_exptl_crystal_size_max 0.10
_exptl_crystal_size_mid 0.04
_exptl_crystal_size_min 0.04
_refine_diff_density_max 0.716
_refine_diff_density_min -1.142
_refine_diff_density_rms 0.190
_refine_ls_extinction_method none
_refine_ls_goodness_of_fit_ref 1.003
_refine_ls_hydrogen_treatment constr
_refine_ls_matrix_type full
_refine_ls_number_parameters 407
_refine_ls_number_reflns 5363
_refine_ls_number_restraints 0
_refine_ls_restrained_S_all 1.003
_refine_ls_R_factor_all 0.1215
_refine_ls_R_factor_gt 0.0620
_refine_ls_shift/su_max 0.000
_refine_ls_shift/su_mean 0.000
_refine_ls_structure_factor_coef Fsqd
_refine_ls_weighting_details 'calc w=1/[\s^2^(Fo^2^)+(0.1004P)^2^+0.0000P] where P=(Fo^2^+2Fc^2^)/3'
_refine_ls_weighting_scheme calc
_refine_ls_wR_factor_gt 0.1476
_refine_ls_wR_factor_ref 0.1862
_reflns_number_gt 3214
_reflns_number_total 5363
_reflns_threshold_expression >2sigma(I)
_cod_data_source_file ic3016854_si_002_3.cif
_cod_data_source_block cpd1
_cod_database_code 4331071

loop_
_symmetry_equiv_pos_as_xyz
'x, y, z'
'-x, -y, -z'

loop_
_atom_site_label
_atom_site_type_symbol
_atom_site_fract_x
_atom_site_fract_y
_atom_site_fract_z
_atom_site_U_iso_or_equiv
_atom_site_adp_type
_atom_site_occupancy
_atom_site_symmetry_multiplicity
_atom_site_calc_flag
_atom_site_refinement_flags
_atom_site_disorder_assembly
_atom_site_disorder_group
Cu1 Cu 1.06172(13) 0.37193(8) 0.04841(6) 0.0216(3) Uani 1 1 d . . .
Cu2 Cu 0.45428(16) 0.12833(8) 0.35629(6) 0.0287(3) Uani 1 1 d . . .
Cu3 Cu 0.29845(14) 0.09936(8) -0.07339(6) 0.0220(3) Uani 1 1 d . . .
Cl1 Cl 1.0335(3) 0.26579(16) -0.05824(13) 0.0252(5) Uani 1 1 d . . .
Cl2 Cl 1.2238(3) 0.48426(16) -0.03111(13) 0.0263(5) Uani 1 1 d . . .
Cl3 Cl 0.3605(5) 0.2197(2) 0.46693(15) 0.0539(8) Uani 1 1 d . . .
Cl4 Cl 0.7493(4) 0.1412(2) 0.35754(15) 0.0434(7) Uani 1 1 d . . .
Cl5 Cl 0.1048(3) -0.00747(16) -0.12249(13) 0.0251(5) Uani 1 1 d . . .
O1 O 0.2589(8) 0.0255(4) 0.0285(3) 0.0281(15) Uani 1 1 d . . .
H103 H 0.3127 0.0601 0.0594 0.042 Uiso 1 1 d R . .
H104 H 0.1525 0.0209 0.0437 0.042 Uiso 1 1 d R . .
N1 N 0.6494(9) 0.2146(5) 0.1862(4) 0.0219(17) Uani 1 1 d . . .
H101 H 0.6763 0.2244 0.2346 0.026 Uiso 1 1 calc R . .
N2 N 0.4500(9) 0.1488(5) 0.1020(4) 0.0184(16) Uani 1 1 d . . .
N3 N 0.6802(9) 0.2517(5) 0.0496(4) 0.0186(16) Uani 1 1 d . . .
H102 H 0.7300 0.2852 0.0091 0.022 Uiso 1 1 calc R . .
N4 N 0.8989(9) 0.2997(5) 0.1300(4) 0.0171(16) Uani 1 1 d . . .
N5 N 0.4292(9) 0.1116(5) 0.2395(4) 0.0199(16) Uani 1 1 d . . .
N6 N 0.4801(8) 0.1901(5) -0.0340(4) 0.0176(16) Uani 1 1 d . . .
N7 N 1.1968(9) 0.3931(5) 0.1451(4) 0.0243(17) Uani 1 1 d . . .
N8 N 0.2752(9) 0.0230(5) 0.3693(4) 0.0233(17) Uani 1 1 d . . .
N9 N 0.3913(9) 0.1511(5) -0.1807(4) 0.0197(16) Uani 1 1 d . . .
C1 C 0.7508(11) 0.2565(6) 0.1234(5) 0.020(2) Uani 1 1 d . . .
C2 C 0.5058(11) 0.1573(6) 0.1752(5) 0.0204(19) Uani 1 1 d . . .
C3 C 0.5354(11) 0.1963(6) 0.0375(5) 0.0179(19) Uani 1 1 d . . .
C4 C 0.9520(11) 0.3035(7) 0.2135(5) 0.024(2) Uani 1 1 d . . .
H4A H 0.9651 0.2318 0.2358 0.029 Uiso 1 1 calc R . .
H4B H 0.8589 0.3439 0.2469 0.029 Uiso 1 1 calc R . .
C5 C 1.1250(12) 0.3543(6) 0.2146(6) 0.027(2) Uani 1 1 d . . .
C6 C 1.2053(12) 0.3581(7) 0.2869(6) 0.028(2) Uani 1 1 d . . .
H6 H 1.1512 0.3301 0.3343 0.033 Uiso 1 1 calc R . .
C7 C 1.3654(13) 0.4037(7) 0.2871(6) 0.032(2) Uani 1 1 d . . .
H7 H 1.4218 0.4074 0.3344 0.039 Uiso 1 1 calc R . .
C8 C 1.4416(12) 0.4447(7) 0.2139(6) 0.032(2) Uani 1 1 d . . .
H8 H 1.5495 0.4766 0.2120 0.038 Uiso 1 1 calc R . .
C9 C 1.3552(12) 0.4371(6) 0.1457(6) 0.027(2) Uani 1 1 d . . .
H9 H 1.4077 0.4634 0.0974 0.032 Uiso 1 1 calc R . .
C10 C 0.2826(12) 0.0470(6) 0.2248(5) 0.022(2) Uani 1 1 d . . .
H10A H 0.3233 -0.0048 0.1835 0.026 Uiso 1 1 calc R . .
H10B H 0.1841 0.0924 0.2055 0.026 Uiso 1 1 calc R . .
C11 C 0.2193(11) -0.0093(6) 0.3004(5) 0.021(2) Uani 1 1 d . . .
C12 C 0.1025(11) -0.0904(7) 0.3013(5) 0.026(2) Uani 1 1 d . . .
H12 H 0.0588 -0.1103 0.2537 0.031 Uiso 1 1 calc R . .
C13 C 0.0530(11) -0.1406(7) 0.3727(6) 0.029(2) Uani 1 1 d . . .
H13 H -0.0211 -0.1964 0.3734 0.035 Uiso 1 1 calc R . .
C14 C 0.1123(12) -0.1086(7) 0.4432(5) 0.029(2) Uani 1 1 d . . .
H14 H 0.0770 -0.1409 0.4922 0.035 Uiso 1 1 calc R . .
C15 C 0.2240(12) -0.0286(7) 0.4397(5) 0.031(2) Uani 1 1 d . . .
H15 H 0.2674 -0.0081 0.4872 0.037 Uiso 1 1 calc R . .
C16 C 0.5690(11) 0.2492(6) -0.1000(5) 0.023(2) Uani 1 1 d . . .
H16A H 0.6971 0.2299 -0.1024 0.027 Uiso 1 1 calc R . .
H16B H 0.5498 0.3248 -0.0890 0.027 Uiso 1 1 calc R . .
C17 C 0.5036(11) 0.2289(6) -0.1796(5) 0.0190(19) Uani 1 1 d . . .
C18 C 0.5619(12) 0.2809(7) -0.2493(5) 0.028(2) Uani 1 1 d . . .
H18 H 0.6391 0.3347 -0.2473 0.033 Uiso 1 1 calc R . .
C19 C 0.5064(12) 0.2535(7) -0.3214(5) 0.031(2) Uani 1 1 d . . .
H19 H 0.5428 0.2897 -0.3686 0.037 Uiso 1 1 calc R . .
C20 C 0.3959(11) 0.1717(7) -0.3236(5) 0.025(2) Uani 1 1 d . . .
H20 H 0.3593 0.1496 -0.3721 0.030 Uiso 1 1 calc R . .
C21 C 0.3417(12) 0.1240(7) -0.2518(5) 0.027(2) Uani 1 1 d . . .
H21 H 0.2657 0.0694 -0.2528 0.032 Uiso 1 1 calc R . .
C22 C 0.0417(16) 0.3785(9) 0.7493(8) 0.062(4) Uani 1 1 d . . .
H22A H 0.0683 0.3041 0.7604 0.093 Uiso 1 1 calc R . .
H22B H 0.0527 0.3911 0.6920 0.093 Uiso 1 1 calc R . .
H22C H -0.0786 0.3997 0.7706 0.093 Uiso 1 1 calc R . .
O2 O 0.1632(10) 0.4384(6) 0.7858(5) 0.056(2) Uani 1 1 d . . .
H105 H 0.0862 0.4419 0.8267 0.084 Uiso 1 1 d R . .
C23 C 0.199(4) 0.6328(19) 0.5313(12) 0.056(7) Uani 0.50 1 d P A 1
H23A H 0.0861 0.6725 0.5477 0.068 Uiso 0.50 1 calc PR A 1
H23B H 0.2921 0.6823 0.5261 0.068 Uiso 0.50 1 calc PR A 1
C23' C 0.347(4) 0.592(3) 0.5204(14) 0.082(10) Uani 0.50 1 d P A 2
H23C H 0.4635 0.5571 0.5034 0.098 Uiso 0.50 1 calc PR A 2
H23D H 0.3607 0.6669 0.5292 0.098 Uiso 0.50 1 calc PR A 2
Cl6 Cl 0.1858(5) 0.5771(3) 0.4435(2) 0.0899(12) Uani 1 1 d . . .
Cl7 Cl 0.2511(5) 0.5307(3) 0.6097(2) 0.0852(12) Uani 1 1 d . . .

loop_
_atom_site_aniso_label
_atom_site_aniso_U_11
_atom_site_aniso_U_22
_atom_site_aniso_U_33
_atom_site_aniso_U_23
_atom_site_aniso_U_13
_atom_site_aniso_U_12
Cu1 0.0188(6) 0.0201(6) 0.0276(6) 0.0035(5) -0.0031(5) -0.0111(5)
Cu2 0.0389(7) 0.0290(6) 0.0199(6) 0.0043(5) -0.0045(5) -0.0132(5)
Cu3 0.0223(6) 0.0248(6) 0.0205(6) 0.0044(5) -0.0031(5) -0.0119(5)
Cl1 0.0219(12) 0.0251(11) 0.0297(13) -0.0021(10) 0.0002(10) -0.0104(9)
Cl2 0.0210(12) 0.0227(11) 0.0360(14) 0.0047(10) 0.0000(10) -0.0106(9)
Cl3 0.105(3) 0.0368(15) 0.0199(14) -0.0003(11) 0.0018(14) -0.0159(15)
Cl4 0.0479(16) 0.0583(17) 0.0313(14) 0.0198(12) -0.0211(12) -0.0349(13)
Cl5 0.0246(12) 0.0257(11) 0.0269(13) 0.0025(9) -0.0049(10) -0.0121(9)
O1 0.030(4) 0.034(4) 0.023(3) 0.005(3) -0.004(3) -0.021(3)
N1 0.026(4) 0.019(4) 0.022(4) -0.004(3) -0.001(3) -0.013(3)
N2 0.023(4) 0.019(4) 0.016(4) 0.004(3) -0.007(3) -0.013(3)
N3 0.021(4) 0.025(4) 0.012(4) 0.008(3) -0.003(3) -0.017(3)
N4 0.020(4) 0.012(3) 0.022(4) -0.001(3) -0.009(3) -0.010(3)
N5 0.023(4) 0.018(4) 0.020(4) 0.007(3) -0.001(3) -0.011(3)
N6 0.014(4) 0.023(4) 0.018(4) 0.006(3) -0.009(3) -0.008(3)
N7 0.019(4) 0.018(4) 0.037(5) -0.002(3) -0.004(3) -0.007(3)
N8 0.026(4) 0.030(4) 0.012(4) 0.005(3) 0.003(3) 0.000(3)
N9 0.017(4) 0.021(4) 0.021(4) 0.002(3) -0.003(3) -0.004(3)
C1 0.019(5) 0.015(4) 0.025(5) 0.006(4) 0.006(4) -0.005(4)
C2 0.024(5) 0.015(4) 0.022(5) -0.001(4) -0.001(4) -0.005(4)
C3 0.012(4) 0.013(4) 0.029(5) 0.004(4) -0.002(4) -0.001(3)
C4 0.014(5) 0.025(5) 0.033(6) 0.003(4) -0.001(4) -0.005(4)
C5 0.030(6) 0.018(5) 0.032(6) -0.005(4) -0.002(4) 0.002(4)
C6 0.030(6) 0.026(5) 0.029(6) -0.004(4) -0.011(4) -0.001(4)
C7 0.036(6) 0.026(5) 0.038(6) 0.002(4) -0.014(5) -0.008(4)
C8 0.015(5) 0.024(5) 0.057(7) -0.012(5) -0.006(5) -0.004(4)
C9 0.026(5) 0.022(5) 0.034(6) 0.000(4) -0.005(4) -0.008(4)
C10 0.029(5) 0.026(5) 0.013(5) 0.005(4) -0.008(4) -0.007(4)
C11 0.018(5) 0.026(5) 0.020(5) 0.005(4) -0.003(4) -0.005(4)
C12 0.018(5) 0.037(5) 0.023(5) 0.010(4) -0.005(4) -0.007(4)
C13 0.016(5) 0.030(5) 0.043(6) 0.018(5) -0.005(4) -0.009(4)
C14 0.028(6) 0.040(6) 0.021(5) 0.008(4) 0.001(4) -0.014(5)
C15 0.031(6) 0.038(6) 0.023(5) 0.004(4) -0.004(4) 0.001(5)
C16 0.021(5) 0.021(5) 0.028(5) 0.008(4) -0.004(4) -0.013(4)
C17 0.020(5) 0.020(4) 0.018(5) 0.003(4) -0.008(4) 0.002(4)
C18 0.031(6) 0.027(5) 0.023(5) 0.010(4) 0.000(4) 0.001(4)
C19 0.032(6) 0.035(6) 0.023(6) 0.011(4) 0.004(4) -0.002(5)
C20 0.021(5) 0.038(5) 0.017(5) -0.003(4) -0.006(4) 0.005(4)
C21 0.028(5) 0.028(5) 0.027(6) -0.003(4) -0.006(4) -0.010(4)
C22 0.063(9) 0.048(7) 0.081(9) -0.011(7) -0.045(7) 0.001(6)
O2 0.048(5) 0.062(5) 0.060(5) -0.001(4) -0.003(4) -0.021(4)
C23 0.08(2) 0.071(17) 0.025(13) -0.003(11) -0.002(13) -0.039(15)
C23' 0.07(2) 0.14(3) 0.036(16) -0.003(16) -0.014(15) 0.02(2)
Cl6 0.100(3) 0.089(3) 0.090(3) 0.024(2) -0.034(2) -0.044(2)
Cl7 0.080(3) 0.128(3) 0.054(2) -0.004(2) -0.0076(19) -0.042(2)

loop_
_atom_type_symbol
_atom_type_description
_atom_type_scat_dispersion_real
_atom_type_scat_dispersion_imag
_atom_type_scat_source
C C 0.0033 0.0016 'International Tables Vol C Tables 4.2.6.8 and 6.1.1.4'
H H 0.0000 0.0000 'International Tables Vol C Tables 4.2.6.8 and 6.1.1.4'
N N 0.0061 0.0033 'International Tables Vol C Tables 4.2.6.8 and 6.1.1.4'
O O 0.0106 0.0060 'International Tables Vol C Tables 4.2.6.8 and 6.1.1.4'
Cl Cl 0.1484 0.1585 'International Tables Vol C Tables 4.2.6.8 and 6.1.1.4'
Cu Cu 0.3201 1.2651 'International Tables Vol C Tables 4.2.6.8 and 6.1.1.4'

loop_
_geom_angle_atom_site_label_1
_geom_angle_atom_site_label_2
_geom_angle_atom_site_label_3
_geom_angle
_geom_angle_site_symmetry_3
N4 Cu1 N7 82.5(3) .
N4 Cu1 Cl2 168.4(2) .
N7 Cu1 Cl2 93.5(2) .
N4 Cu1 Cl1 97.89(19) .
N7 Cu1 Cl1 145.7(2) .
Cl2 Cu1 Cl1 91.54(8) .
N4 Cu1 Cl2 85.8(2) 2_765
N7 Cu1 Cl2 115.1(2) 2_765
Cl2 Cu1 Cl2 86.08(8) 2_765
Cl1 Cu1 Cl2 99.08(8) 2_765
N8 Cu2 N5 83.6(3) .
N8 Cu2 Cl3 96.7(2) .
N5 Cu2 Cl3 146.0(2) .
N8 Cu2 Cl4 141.0(2) .
N5 Cu2 Cl4 101.9(2) .
Cl3 Cu2 Cl4 98.99(12) .
O1 Cu3 N9 166.2(3) .
O1 Cu3 N6 94.0(2) .
N9 Cu3 N6 83.5(3) .
O1 Cu3 Cl5 87.23(18) .
N9 Cu3 Cl5 94.7(2) .
N6 Cu3 Cl5 177.0(2) .
O1 Cu3 Cl1 101.48(19) 1_455
N9 Cu3 Cl1 92.2(2) 1_455
N6 Cu3 Cl1 91.57(19) 1_455
Cl5 Cu3 Cl1 90.88(8) 1_455
Cu1 Cl1 Cu3 112.67(9) 1_655
Cu1 Cl2 Cu1 93.92(8) 2_765
C1 N1 C2 122.3(7) .
C2 N2 C3 120.1(7) .
C3 N3 C1 123.5(6) .
C1 N4 C4 114.8(7) .
C1 N4 Cu1 131.3(6) .
C4 N4 Cu1 113.8(5) .
C2 N5 C10 115.4(7) .
C2 N5 Cu2 131.5(6) .
C10 N5 Cu2 112.6(5) .
C3 N6 C16 118.2(6) .
C3 N6 Cu3 130.0(5) .
C16 N6 Cu3 111.5(5) .
C5 N7 C9 117.7(8) .
C5 N7 Cu1 115.4(6) .
C9 N7 Cu1 126.9(6) .
C11 N8 C15 118.8(7) .
C11 N8 Cu2 114.9(5) .
C15 N8 Cu2 125.7(6) .
C21 N9 C17 117.8(7) .
C21 N9 Cu3 126.8(6) .
C17 N9 Cu3 115.1(6) .
N4 C1 N1 124.4(8) .
N4 C1 N3 121.3(7) .
N1 C1 N3 114.3(7) .
N5 C2 N2 122.5(7) .
N5 C2 N1 116.9(8) .
N2 C2 N1 120.5(7) .
N6 C3 N2 120.7(7) .
N6 C3 N3 120.9(7) .
N2 C3 N3 118.4(7) .
N4 C4 C5 110.5(7) .
N7 C5 C6 122.8(8) .
N7 C5 C4 117.7(8) .
C6 C5 C4 119.5(8) .
C7 C6 C5 119.1(9) .
C6 C7 C8 118.3(9) .
C9 C8 C7 119.0(8) .
N7 C9 C8 123.1(8) .
N5 C10 C11 110.4(7) .
N8 C11 C12 120.3(7) .
N8 C11 C10 117.0(7) .
C12 C11 C10 122.7(8) .
C13 C12 C11 119.6(9) .
C12 C13 C14 120.1(8) .
C15 C14 C13 118.4(8) .
C14 C15 N8 122.7(9) .
N6 C16 C17 113.0(6) .
N9 C17 C18 121.3(8) .
N9 C17 C16 115.9(7) .
C18 C17 C16 122.7(8) .
C19 C18 C17 120.0(9) .
C18 C19 C20 119.2(8) .
C21 C20 C19 117.6(8) .
N9 C21 C20 124.0(8) .
Cl6 C23 Cl7 111.0(14) .
Cl7 C23' Cl6 105.0(15) .
C23 Cl6 C23' 38.9(11) .
C23' Cl7 C23 38.0(10) .

loop_
_geom_bond_atom_site_label_1
_geom_bond_atom_site_label_2
_geom_bond_distance
_geom_bond_site_symmetry_2
Cu1 N4 1.999(6) .
Cu1 N7 2.008(7) .
Cu1 Cl2 2.267(2) .
Cu1 Cl1 2.278(2) .
Cu1 Cl2 2.723(2) 2_765
Cu2 N8 1.958(7) .
Cu2 N5 1.984(7) .
Cu2 Cl3 2.223(3) .
Cu2 Cl4 2.235(3) .
Cu3 O1 1.926(5) .
Cu3 N9 1.975(6) .
Cu3 N6 2.009(6) .
Cu3 Cl5 2.272(2) .
Cu3 Cl1 2.770(2) 1_455
Cl1 Cu3 2.770(2) 1_655
Cl2 Cu1 2.723(2) 2_765
N1 C1 1.360(10) .
N1 C2 1.372(10) .
N2 C2 1.331(10) .
N2 C3 1.354(10) .
N3 C3 1.369(10) .
N3 C1 1.383(10) .
N4 C1 1.291(10) .
N4 C4 1.480(11) .
N5 C2 1.314(10) .
N5 C10 1.460(10) .
N6 C3 1.298(10) .
N6 C16 1.456(10) .
N7 C5 1.332(11) .
N7 C9 1.352(10) .
N8 C11 1.337(11) .
N8 C15 1.367(10) .
N9 C21 1.329(10) .
N9 C17 1.344(10) .
C4 C5 1.494(12) .
C5 C6 1.394(12) .
C6 C7 1.374(12) .
C7 C8 1.404(13) .
C8 C9 1.364(12) .
C10 C11 1.489(11) .
C11 C12 1.397(11) .
C12 C13 1.369(12) .
C13 C14 1.369(12) .
C14 C15 1.359(12) .
C16 C17 1.487(11) .
C17 C18 1.373(11) .
C18 C19 1.363(12) .
C19 C20 1.377(12) .
C20 C21 1.368(12) .
C22 O2 1.414(12) .
C23 Cl6 1.65(2) .
C23 Cl7 1.85(2) .
C23' Cl7 1.78(3) .
C23' Cl6 1.86(3) .
